data_9004987
loop_
_publ_author_name
'Topa, D.'
'Makovicky, E.'
'Balic-Zunic T'

_publ_section_title
;The crystal structures of jagueite, Cu2Pd3Se4, and chrisstanleyite, Ag2Pd3Se4
;
_journal_name_full 'The Canadian Mineralogist'
_journal_page_first 497
_journal_page_last 505
_journal_paper_doi 10.2113/gscanmin.44.2.497
_journal_volume 44
_journal_year 2006
_chemical_compound_source 'El Chire, La Rioja, Argentina'
_chemical_formula_sum 'Ag1.592 Cu0.4 Pd3 Se4'
_chemical_name_mineral Chrisstanleyite
_space_group_IT_number 14
_symmetry_space_group_name_Hall '-P 2ybc'
_symmetry_space_group_name_H-M 'P 1 21/c 1'
_cell_angle_alpha 90
_cell_angle_beta 114.996
_cell_angle_gamma 90
_cell_length_a 5.676
_cell_length_b 10.342
_cell_length_c 6.341
_cell_formula_units_Z 2
_cell_volume 337.361
_database_code_amcsd 0006090
_exptl_crystal_density_diffrn 8.193
_cod_original_formula_sum 'Ag1.592 Cu.4 Pd3 Se4'
_cod_database_code 9004987

loop_
_space_group_symop_operation_xyz
x,y,z
x,1/2-y,1/2+z
-x,1/2+y,1/2-z
-x,-y,-z

loop_
_atom_site_aniso_label
_atom_site_aniso_U_11
_atom_site_aniso_U_22
_atom_site_aniso_U_33
_atom_site_aniso_U_12
_atom_site_aniso_U_13
_atom_site_aniso_U_23
Pd1 0.00850 0.00100 0.01200 -0.00130 0.00520 0.00130
Pd2 0.00990 0.00200 0.01200 0.00100 0.00700 0.00030
Se1 0.00810 0.00500 0.01100 0.00170 0.00460 0.00170
Se2 0.01300 0.00200 0.01200 -0.00290 0.00840 0.00020

loop_
_atom_site_label
_atom_site_fract_x
_atom_site_fract_y
_atom_site_fract_z
_atom_site_occupancy
_atom_site_U_iso_or_equiv
Ag 0.62980 0.19640 0.97890 0.79600 0.01150
Cu 0.64500 0.18900 0.04100 0.20000 0.01150
Pd1 0.00000 0.00000 0.00000 1.00000 0.00690
Pd2 0.26490 0.12710 0.50710 1.00000 0.00710
Se1 0.46450 0.05000 0.25180 1.00000 0.00800
Se2 0.04450 0.18360 0.75930 1.00000 0.00810

loop_
_cod_related_entry_id
_cod_related_entry_database
_cod_related_entry_code
1 AMCSD 0006090
